data_4333198
loop_
_publ_author_name
'Richeter, S\'ebastien'
'Thion, Julien'
'van der Lee, Arie'
'Leclercq, Dominique'

_publ_section_title
;
 Synthesis, Structural Characterization, and Properties of Aluminum
 (III)meso-Tetraphenylporphyrin Complexes Axially Bonded to Phosphinate
 Anions
;
_journal_issue 25
_journal_name_full 'Inorganic Chemistry'
_journal_page_first 10049
_journal_page_last 10051
_journal_paper_doi 10.1021/ic0617801
_journal_volume 45
_journal_year 2006
_chemical_formula_moiety 'C58 H44 Al1 N4 O3 P1'
_chemical_formula_sum 'C58 H44 Al N4 O3 P'
_chemical_formula_weight 902.97
_space_group_IT_number 14
_symmetry_cell_setting monoclinic
_symmetry_space_group_name_Hall '-P 2ybc'
_symmetry_space_group_name_H-M 'P 1 21/c 1'
_atom_sites_solution_hydrogens geom
_atom_sites_solution_primary direct
_audit_creation_date 05-04-15
_audit_creation_method CRYSTALS_ver_12.80
_cell_angle_alpha 90
_cell_angle_beta 111.15(2)
_cell_angle_gamma 90
_cell_formula_units_Z 4
_cell_length_a 12.8820(4)
_cell_length_b 26.0619(7)
_cell_length_c 15.0590(4)
_cell_measurement_reflns_used 4563
_cell_measurement_temperature 173
_cell_measurement_theta_max 19
_cell_measurement_theta_min 2
_cell_volume 4715.2(7)
_computing_cell_refinement 'CrysAlis RED, (Oxford Diffraction, 2002)'
_computing_data_collection 'Xcalibur, (Oxford Diffraction, 2002)'
_computing_data_reduction 'CrysAlis RED, (Oxford Diffraction, 2002)'
_computing_molecular_graphics 'CAMERON (Watkin et al., 1996)'
_computing_publication_material 'CRYSTALS (Betteridge et al., 2003)'
_computing_structure_refinement 'CRYSTALS (Betteridge et al., 2003)'
_computing_structure_solution 'DIRDIF-96 (Beurskens et al., 1996)'
_diffrn_ambient_temperature 173
_diffrn_measured_fraction_theta_full 0.995
_diffrn_measured_fraction_theta_max 0.924
_diffrn_measurement_device_type 'Oxford Diffraction XCALIBUR'
_diffrn_measurement_method \w
_diffrn_radiation_monochromator graphite
_diffrn_radiation_type 'Mo K\a'
_diffrn_radiation_wavelength 0.71073
_diffrn_reflns_av_R_equivalents 0.145
_diffrn_reflns_limit_h_max 18
_diffrn_reflns_limit_h_min -19
_diffrn_reflns_limit_k_max 38
_diffrn_reflns_limit_k_min -38
_diffrn_reflns_limit_l_max 22
_diffrn_reflns_limit_l_min -21
_diffrn_reflns_number 87791
_diffrn_reflns_theta_full 30.412
_diffrn_reflns_theta_max 32.354
_diffrn_reflns_theta_min 2.950
_diffrn_standards_number 0
_exptl_absorpt_coefficient_mu 0.128
_exptl_absorpt_correction_T_max 0.99
_exptl_absorpt_correction_T_min 0.98
_exptl_absorpt_correction_type psi-scan
_exptl_absorpt_process_details
; 
 Azimutal absorption correction (North et al., 1968)
;
_exptl_crystal_colour red-brown
_exptl_crystal_density_diffrn 1.272
_exptl_crystal_description plate
_exptl_crystal_F_000 1888
_exptl_crystal_size_max 0.32
_exptl_crystal_size_mid 0.16
_exptl_crystal_size_min 0.10
_refine_diff_density_max 0.64
_refine_diff_density_min -0.60
_refine_ls_extinction_method None
_refine_ls_goodness_of_fit_ref 1.3008
_refine_ls_hydrogen_treatment noref
_refine_ls_matrix_type full
_refine_ls_number_parameters 294
_refine_ls_number_reflns 2592
_refine_ls_number_restraints 0
_refine_ls_R_factor_all 0.3294
_refine_ls_R_factor_gt 0.1037
_refine_ls_shift/su_max 0.000050
_refine_ls_structure_factor_coef F
_refine_ls_weighting_details
;
 w=1/[\s^2^(F^2^) + 0.00 + 0.08P] 
where P=(max(Fo^2^,0) + 2Fc^2^)/3
;
_refine_ls_weighting_scheme calc
_refine_ls_wR_factor_all 0.1761
_refine_ls_wR_factor_gt 0.1017
_refine_ls_wR_factor_ref 0.1017
_reflns_limit_h_max 17
_reflns_limit_h_min -19
_reflns_limit_k_max 38
_reflns_limit_k_min 0
_reflns_limit_l_max 22
_reflns_limit_l_min 0
_reflns_number_gt 2592
_reflns_number_total 15579
_reflns_threshold_expression I>2.00u(I)
_oxford_diffrn_Wilson_B_factor 0.00
_oxford_diffrn_Wilson_scale 0.00
_oxford_refine_ls_scale 0.600(2)
_oxford_structure_analysis_title 'sra007a in P 21/c'
_cod_data_source_file ic0617801sup1.cif
_cod_data_source_block CRYSTALS_cif
_cod_depositor_comments
;
The following automatic conversions were performed:

'_symmetry_cell_setting' value 'Monoclinic' changed to 'monoclinic'
according to /home/saulius/struct/CIF-dictionaries/cif_core.dic
dictionary named 'cif_core.dic' version 2.4.2 from 2011-04-26.

Automatic conversion script
Id: cif_fix_values 1891 2012-01-12 08:04:46Z andrius 
;
_cod_original_sg_symbol_H-M 'P 1 21/c 1 '
_cod_original_formula_sum 'C58 H44 Al1 N4 O3 P1'
_cod_database_code 4333198

loop_
_symmetry_equiv_pos_as_xyz
x,y,z
-x,-y,-z
-x,y+1/2,-z+1/2
x,-y+1/2,z+1/2

loop_
_atom_site_label
_atom_site_type_symbol
_atom_site_fract_x
_atom_site_fract_y
_atom_site_fract_z
_atom_site_U_iso_or_equiv
_atom_site_occupancy
_atom_site_adp_type
Al1 Al 0.3052(4) 0.21486(16) 0.0971(3) 0.0196 1.0000 Uani
O2 O 0.2669(7) 0.1894(3) 0.1958(6) 0.0226 1.0000 Uani
P3 P 0.2090(3) 0.18277(15) 0.2655(3) 0.0257 1.0000 Uani
O4 O 0.2167(8) 0.2245(3) 0.3359(6) 0.0328 1.0000 Uani
O5 O 0.3481(7) 0.2409(3) -0.0074(6) 0.0212 1.0000 Uani
C6 C 0.4427(13) 0.2291(6) -0.0316(10) 0.037(5) 1.0000 Uiso
C7 C 0.5202(15) 0.2748(7) -0.0149(13) 0.066(6) 1.0000 Uiso
C8 C 0.2652(12) 0.1232(6) 0.3260(11) 0.032(4) 1.0000 Uiso
C9 C 0.2954(13) 0.0828(6) 0.2793(11) 0.037(4) 1.0000 Uiso
C10 C 0.3379(13) 0.0375(6) 0.3284(11) 0.038(5) 1.0000 Uiso
C11 C 0.3420(15) 0.0314(7) 0.4184(13) 0.060(6) 1.0000 Uiso
C12 C 0.3084(17) 0.0697(9) 0.4632(15) 0.084(7) 1.0000 Uiso
C13 C 0.2673(14) 0.1176(7) 0.4179(12) 0.047(5) 1.0000 Uiso
C14 C 0.0642(12) 0.1719(6) 0.1969(10) 0.033(4) 1.0000 Uiso
C15 C 0.0326(13) 0.1390(6) 0.1208(11) 0.039(5) 1.0000 Uiso
C16 C -0.0816(16) 0.1344(7) 0.0630(12) 0.055(5) 1.0000 Uiso
C17 C -0.1606(15) 0.1638(7) 0.0797(12) 0.055(6) 1.0000 Uiso
C18 C -0.1279(16) 0.1958(7) 0.1603(13) 0.062(6) 1.0000 Uiso
C19 C -0.0168(15) 0.2007(6) 0.2181(11) 0.048(5) 1.0000 Uiso
N20 N 0.4659(8) 0.2183(4) 0.1814(7) 0.017(3) 1.0000 Uiso
C21 C 0.5411(11) 0.1782(5) 0.2082(9) 0.023(4) 1.0000 Uiso
C22 C 0.6474(12) 0.1945(5) 0.2771(10) 0.025(4) 1.0000 Uiso
C23 C 0.6350(11) 0.2457(5) 0.2895(9) 0.019(4) 1.0000 Uiso
C24 C 0.5232(12) 0.2601(5) 0.2301(10) 0.025(4) 1.0000 Uiso
C25 C 0.4785(11) 0.3085(5) 0.2298(9) 0.019(3) 1.0000 Uiso
C26 C 0.5565(11) 0.3518(5) 0.2814(10) 0.021(4) 1.0000 Uiso
C27 C 0.6394(13) 0.3672(6) 0.2473(10) 0.037(4) 1.0000 Uiso
C28 C 0.7127(13) 0.4077(6) 0.2941(11) 0.044(5) 1.0000 Uiso
C29 C 0.6976(12) 0.4319(6) 0.3679(10) 0.036(4) 1.0000 Uiso
C30 C 0.6159(13) 0.4174(6) 0.4010(11) 0.037(4) 1.0000 Uiso
C31 C 0.5462(12) 0.3776(6) 0.3579(10) 0.032(4) 1.0000 Uiso
N32 N 0.2873(8) 0.2879(4) 0.1297(7) 0.016(3) 1.0000 Uiso
C33 C 0.3666(11) 0.3207(5) 0.1850(9) 0.018(3) 1.0000 Uiso
C34 C 0.3145(12) 0.3689(6) 0.1904(10) 0.028(4) 1.0000 Uiso
C35 C 0.2061(12) 0.3664(5) 0.1402(10) 0.026(4) 1.0000 Uiso
C36 C 0.1867(11) 0.3148(5) 0.1017(9) 0.020(4) 1.0000 Uiso
N37 N 0.1498(9) 0.2131(4) 0.0042(8) 0.022(3) 1.0000 Uiso
C38 C 0.0676(11) 0.2514(5) -0.0092(9) 0.022(4) 1.0000 Uiso
C39 C -0.0335(11) 0.2330(5) -0.0780(10) 0.025(4) 1.0000 Uiso
C40 C -0.0183(12) 0.1872(6) -0.1125(10) 0.027(4) 1.0000 Uiso
C41 C 0.0959(11) 0.1744(5) -0.0594(9) 0.020(4) 1.0000 Uiso
N42 N 0.3263(9) 0.1436(4) 0.0603(8) 0.021(3) 1.0000 Uiso
C43 C 0.2521(11) 0.1125(5) -0.0080(9) 0.021(4) 1.0000 Uiso
C44 C 0.3026(12) 0.0640(5) -0.0137(10) 0.025(4) 1.0000 Uiso
C45 C 0.4032(12) 0.0641(5) 0.0543(10) 0.027(4) 1.0000 Uiso
C46 C 0.0843(11) 0.2971(5) 0.0412(9) 0.022(4) 1.0000 Uiso
C47 C -0.0166(13) 0.3292(6) 0.0213(10) 0.035(4) 1.0000 Uiso
C48 C -0.0328(15) 0.3715(7) -0.0368(12) 0.056(5) 1.0000 Uiso
C49 C -0.1345(16) 0.4012(7) -0.0552(13) 0.063(6) 1.0000 Uiso
C50 C -0.2083(17) 0.3877(8) -0.0180(14) 0.067(6) 1.0000 Uiso
C51 C -0.1947(17) 0.3478(8) 0.0374(14) 0.071(6) 1.0000 Uiso
C52 C -0.0952(16) 0.3175(7) 0.0616(12) 0.060(5) 1.0000 Uiso
C53 C 0.4214(12) 0.1138(5) 0.0997(9) 0.023(4) 1.0000 Uiso
C54 C 0.5203(11) 0.1284(5) 0.1746(9) 0.014(3) 1.0000 Uiso
C55 C 0.6055(11) 0.0872(5) 0.2082(9) 0.024(4) 1.0000 Uiso
C56 C 0.5925(12) 0.0491(6) 0.2669(10) 0.033(4) 1.0000 Uiso
C57 C 0.6677(14) 0.0081(6) 0.2965(11) 0.044(5) 1.0000 Uiso
C58 C 0.7513(14) 0.0051(6) 0.2630(11) 0.046(5) 1.0000 Uiso
C59 C 0.7686(13) 0.0421(6) 0.2057(11) 0.043(5) 1.0000 Uiso
C60 C 0.6948(13) 0.0845(6) 0.1783(11) 0.038(4) 1.0000 Uiso
C61 C 0.1453(11) 0.1277(5) -0.0640(9) 0.017(4) 1.0000 Uiso
C62 C 0.0734(12) 0.0884(6) -0.1313(10) 0.030(4) 1.0000 Uiso
C63 C 0.0349(12) 0.0957(6) -0.2311(11) 0.034(4) 1.0000 Uiso
C64 C -0.0288(13) 0.0576(6) -0.2916(11) 0.040(5) 1.0000 Uiso
C65 C -0.0561(13) 0.0137(6) -0.2562(12) 0.046(5) 1.0000 Uiso
C66 C -0.0210(13) 0.0055(6) -0.1589(11) 0.038(4) 1.0000 Uiso
C67 C 0.0432(13) 0.0429(6) -0.0985(10) 0.034(4) 1.0000 Uiso
H68 H 0.7174 0.1719 0.3081 0.0347 1.0000 Uiso
H69 H 0.2690 0.0353 -0.0630 0.0345 1.0000 Uiso
H70 H -0.0772 0.1666 -0.1631 0.0403 1.0000 Uiso
H71 H -0.1052 0.2525 -0.0983 0.0256 1.0000 Uiso
H72 H 0.6947 0.2689 0.3340 0.0273 1.0000 Uiso
H73 H 0.3521 0.3999 0.2297 0.0312 1.0000 Uiso
H74 H 0.1482 0.3951 0.1307 0.0291 1.0000 Uiso
H75 H 0.4817 0.3667 0.3796 0.0423 1.0000 Uiso
H76 H 0.4563 0.0344 0.0731 0.0349 1.0000 Uiso
H77 H -0.1051 -0.0123 -0.3021 0.0597 1.0000 Uiso
H78 H 0.2842 0.0875 0.2079 0.0501 1.0000 Uiso
H79 H 0.7084 0.1134 0.1378 0.0429 1.0000 Uiso
H80 H 0.6435 0.3500 0.1877 0.0466 1.0000 Uiso
H81 H 0.3682 0.0096 0.2968 0.0463 1.0000 Uiso
H82 H 0.8331 0.0402 0.1799 0.0540 1.0000 Uiso
H83 H 0.5253 0.0510 0.2896 0.0405 1.0000 Uiso
H84 H 0.0918 0.1165 0.1094 0.0428 1.0000 Uiso
H85 H -0.2430 0.1604 0.0364 0.0625 1.0000 Uiso
H86 H 0.0529 0.1294 -0.2589 0.0440 1.0000 Uiso
H87 H -0.0527 0.0627 -0.3643 0.0552 1.0000 Uiso
H88 H 0.6066 0.4352 0.4596 0.0491 1.0000 Uiso
H89 H -0.1865 0.2168 0.1754 0.0708 1.0000 Uiso
H90 H -0.0413 -0.0274 -0.1319 0.0477 1.0000 Uiso
H91 H 0.3701 -0.0022 0.4542 0.0674 1.0000 Uiso
H92 H 0.0706 0.0366 -0.0261 0.0417 1.0000 Uiso
H93 H 0.2364 0.1465 0.4501 0.0522 1.0000 Uiso
H94 H -0.1538 0.4311 -0.1001 0.0824 1.0000 Uiso
H95 H 0.8051 -0.0251 0.2806 0.0556 1.0000 Uiso
H96 H 0.7447 0.4628 0.3969 0.0495 1.0000 Uiso
H97 H 0.4181 0.2182 -0.1013 0.0427 1.0000 Uiso
H98 H 0.4838 0.1987 0.0076 0.0427 1.0000 Uiso
H99 H 0.7773 0.4178 0.2737 0.0513 1.0000 Uiso
H100 H -0.2512 0.3405 0.0685 0.0808 1.0000 Uiso
H101 H -0.1037 0.1108 0.0047 0.0676 1.0000 Uiso
H102 H 0.0049 0.2240 0.2764 0.0547 1.0000 Uiso
H103 H 0.5885 0.2663 -0.0311 0.0761 1.0000 Uiso
H104 H 0.4818 0.3047 -0.0546 0.0761 1.0000 Uiso
H105 H 0.5476 0.2852 0.0544 0.0761 1.0000 Uiso
H106 H -0.2810 0.4088 -0.0309 0.0818 1.0000 Uiso
H107 H -0.0870 0.2854 0.1029 0.0665 1.0000 Uiso
H108 H 0.3108 0.0650 0.5312 0.1047 1.0000 Uiso
H109 H 0.0264 0.3817 -0.0678 0.0701 1.0000 Uiso
H110 H 0.6591 -0.0203 0.3396 0.0534 1.0000 Uiso
H111 H 0.2810 0.2596 -0.0558 0.0500 1.0000 Uiso

loop_
_atom_site_aniso_label
_atom_site_aniso_U_11
_atom_site_aniso_U_22
_atom_site_aniso_U_33
_atom_site_aniso_U_23
_atom_site_aniso_U_13
_atom_site_aniso_U_12
Al1 0.017(2) 0.013(2) 0.022(2) 0.004(2) -0.001(2) 0.003(2)
O2 0.024(6) 0.016(5) 0.030(6) -0.004(5) 0.012(5) -0.011(5)
P3 0.025(2) 0.021(2) 0.023(2) -0.003(2) -0.0008(19) -0.007(2)
O4 0.038(7) 0.022(6) 0.027(6) -0.015(5) -0.003(5) -0.001(5)
O5 0.016(5) 0.019(6) 0.032(6) 0.012(5) 0.013(5) 0.012(5)

loop_
_atom_type_symbol
_atom_type_scat_dispersion_real
_atom_type_scat_dispersion_imag
_atom_type_scat_Cromer_Mann_a1
_atom_type_scat_Cromer_Mann_b1
_atom_type_scat_Cromer_Mann_a2
_atom_type_scat_Cromer_Mann_b2
_atom_type_scat_Cromer_Mann_a3
_atom_type_scat_Cromer_Mann_b3
_atom_type_scat_Cromer_Mann_a4
_atom_type_scat_Cromer_Mann_b4
_atom_type_scat_Cromer_Mann_c
_atom_type_scat_source
Al 0.0645 0.0514 6.4202 3.0387 1.9002 0.7426 1.5936 31.5472 1.9646 85.0886 1.1151 'International Tables Vol C 4.2.6.8 and 6.1.1.4'
P 0.1023 0.0942 6.4345 1.9067 4.1791 27.1570 1.7800 0.5260 1.4908 68.1645 1.1149 'International Tables Vol C 4.2.6.8 and 6.1.1.4'
C 0.0033 0.0016 2.3100 20.8439 1.0200 10.2075 1.5886 0.5687 0.8650 51.6512 0.2156 'International Tables Vol C 4.2.6.8 and 6.1.1.4'
H 0.0000 0.0000 0.4930 10.5109 0.3229 26.1257 0.1402 3.1424 0.0408 57.7998 0.0030 'International Tables Vol C 4.2.6.8 and 6.1.1.4'
N 0.0061 0.0033 12.2126 0.0057 3.1322 9.8933 2.0125 28.9975 1.1663 0.5826 -11.5290 'International Tables Vol C 4.2.6.8 and 6.1.1.4'
O 0.0106 0.0060 3.0485 13.2771 2.2868 5.7011 1.5463 0.3239 0.8670 32.9089 0.2508 'International Tables Vol C 4.2.6.8 and 6.1.1.4'

loop_
_geom_angle_atom_site_label_1
_geom_angle_atom_site_label_2
_geom_angle_atom_site_label_3
_geom_angle
_geom_angle_publ_flag
O2 Al1 O5 178.9(5) yes
O2 Al1 N20 91.2(4) yes
O5 Al1 N20 88.1(4) yes
O2 Al1 N32 93.2(4) yes
O5 Al1 N32 87.6(4) yes
N20 Al1 N32 89.2(5) yes
O2 Al1 N37 93.7(5) yes
O5 Al1 N37 86.9(4) yes
N20 Al1 N37 175.0(5) yes
N32 Al1 N37 91.1(5) yes
O2 Al1 N42 89.6(4) yes
O5 Al1 N42 89.6(4) yes
N20 Al1 N42 90.3(5) yes
N32 Al1 N42 177.2(5) yes
N37 Al1 N42 89.2(5) yes
Al1 O2 P3 161.3(6) yes
O2 P3 O4 119.3(6) yes
O2 P3 C8 104.0(7) yes
O4 P3 C8 110.7(6) yes
O2 P3 C14 106.9(6) yes
O4 P3 C14 108.1(7) yes
C8 P3 C14 107.3(7) yes
Al1 O5 C6 130.0(8) yes
Al1 O5 H111 108.8 no
C6 O5 H111 119.9 no
O5 C6 C7 111.2(13) yes
O5 C6 H97 110.2 no
C7 C6 H97 109.3 no
O5 C6 H98 109.6 no
C7 C6 H98 110.0 no
H97 C6 H98 106.5 no
C6 C7 H103 111.3 no
C6 C7 H104 111.1 no
H103 C7 H104 108.1 no
C6 C7 H105 110.2 no
H103 C7 H105 107.2 no
H104 C7 H105 108.8 no
P3 C8 C9 121.7(12) yes
P3 C8 C13 116.9(12) yes
C9 C8 C13 121.1(15) yes
C8 C9 C10 119.9(14) yes
C8 C9 H78 118.1 no
C10 C9 H78 122.0 no
C9 C10 C11 119.8(16) yes
C9 C10 H81 119.9 no
C11 C10 H81 120.3 no
C10 C11 C12 120.7(18) yes
C10 C11 H91 120.5 no
C12 C11 H91 118.8 no
C11 C12 C13 122.3(19) yes
C11 C12 H108 120.7 no
C13 C12 H108 117.1 no
C12 C13 C8 116.0(16) yes
C12 C13 H93 123.0 no
C8 C13 H93 121.0 no
P3 C14 C15 120.8(12) yes
P3 C14 C19 119.0(12) yes
C15 C14 C19 120.0(14) yes
C14 C15 C16 119.7(16) yes
C14 C15 H84 118.9 no
C16 C15 H84 121.3 no
C15 C16 C17 121.1(17) yes
C15 C16 H101 118.9 no
C17 C16 H101 119.9 no
C16 C17 C18 118.6(17) yes
C16 C17 H85 119.9 no
C18 C17 H85 121.3 no
C17 C18 C19 121.0(18) yes
C17 C18 H89 119.6 no
C19 C18 H89 119.3 no
C14 C19 C18 119.3(16) yes
C14 C19 H102 121.1 no
C18 C19 H102 119.6 no
Al1 N20 C21 127.3(9) yes
Al1 N20 C24 127.6(9) yes
C21 N20 C24 105.0(10) yes
N20 C21 C22 111.6(12) yes
N20 C21 C54 125.4(12) yes
C22 C21 C54 123.0(13) yes
C21 C22 C23 104.9(12) yes
C21 C22 H68 126.9 no
C23 C22 H68 128.2 no
C22 C23 C24 108.0(12) yes
C22 C23 H72 125.1 no
C24 C23 H72 126.9 no
C23 C24 N20 110.5(12) yes
C23 C24 C25 123.9(13) yes
N20 C24 C25 125.3(12) yes
C24 C25 C26 118.3(12) yes
C24 C25 C33 124.5(13) yes
C26 C25 C33 117.2(12) yes
C25 C26 C27 118.5(12) yes
C25 C26 C31 122.7(13) yes
C27 C26 C31 118.8(13) yes
C26 C27 C28 119.3(14) yes
C26 C27 H80 118.9 no
C28 C27 H80 121.7 no
C27 C28 C29 119.1(15) yes
C27 C28 H99 120.7 no
C29 C28 H99 120.2 no
C28 C29 C30 121.8(15) yes
C28 C29 H96 119.2 no
C30 C29 H96 118.9 no
C29 C30 C31 119.6(15) yes
C29 C30 H88 121.6 no
C31 C30 H88 118.8 no
C26 C31 C30 121.2(14) yes
C26 C31 H75 117.4 no
C30 C31 H75 121.3 no
Al1 N32 C33 128.3(9) yes
Al1 N32 C36 125.4(9) yes
C33 N32 C36 106.3(11) yes
C25 C33 N32 124.9(12) yes
C25 C33 C34 126.5(13) yes
N32 C33 C34 108.6(11) yes
C33 C34 C35 110.0(13) yes
C33 C34 H73 126.4 no
C35 C34 H73 123.5 no
C34 C35 C36 105.4(13) yes
C34 C35 H74 127.3 no
C36 C35 H74 127.4 no
C35 C36 N32 109.7(12) yes
C35 C36 C46 123.9(13) yes
N32 C36 C46 126.3(12) yes
Al1 N37 C38 126.5(9) yes
Al1 N37 C41 128.9(9) yes
C38 N37 C41 104.6(10) yes
N37 C38 C39 107.8(12) yes
N37 C38 C46 124.6(12) yes
C39 C38 C46 127.5(13) yes
C38 C39 C40 111.0(13) yes
C38 C39 H71 123.5 no
C40 C39 H71 125.5 no
C39 C40 C41 104.7(13) yes
C39 C40 H70 126.0 no
C41 C40 H70 129.3 no
C40 C41 N37 111.8(12) yes
C40 C41 C61 124.9(13) yes
N37 C41 C61 123.1(12) yes
Al1 N42 C43 128.9(9) yes
Al1 N42 C53 126.3(9) yes
C43 N42 C53 104.8(11) yes
N42 C43 C44 110.6(12) yes
N42 C43 C61 123.4(12) yes
C44 C43 C61 125.9(13) yes
C43 C44 C45 106.8(13) yes
C43 C44 H69 126.7 no
C45 C44 H69 126.4 no
C44 C45 C53 108.2(13) yes
C44 C45 H76 126.3 no
C53 C45 H76 125.5 no
C38 C46 C36 124.7(13) yes
C38 C46 C47 115.0(12) yes
C36 C46 C47 120.2(12) yes
C46 C47 C48 120.1(15) yes
C46 C47 C52 120.8(15) yes
C48 C47 C52 119.1(16) yes
C47 C48 C49 117.7(17) yes
C47 C48 H109 120.7 no
C49 C48 H109 121.6 no
C48 C49 C50 121.0(18) yes
C48 C49 H94 121.8 no
C50 C49 H94 117.1 no
C49 C50 C51 122(2) yes
C49 C50 H106 121.2 no
C51 C50 H106 116.4 no
C50 C51 C52 120.2(19) yes
C50 C51 H100 119.4 no
C52 C51 H100 120.2 no
C51 C52 C47 119.5(17) yes
C51 C52 H107 119.3 no
C47 C52 H107 120.8 no
C45 C53 N42 109.4(12) yes
C45 C53 C54 124.4(13) yes
N42 C53 C54 126.2(12) yes
C53 C54 C21 123.0(12) yes
C53 C54 C55 114.6(11) yes
C21 C54 C55 122.1(12) yes
C54 C55 C56 119.5(13) yes
C54 C55 C60 121.6(13) yes
C56 C55 C60 118.8(14) yes
C55 C56 C57 121.4(14) yes
C55 C56 H83 118.9 no
C57 C56 H83 119.6 no
C56 C57 C58 118.6(16) yes
C56 C57 H110 122.3 no
C58 C57 H110 119.0 no
C57 C58 C59 122.1(17) yes
C57 C58 H95 120.5 no
C59 C58 H95 117.4 no
C58 C59 C60 119.4(16) yes
C58 C59 H82 122.5 no
C60 C59 H82 118.2 no
C59 C60 C55 119.5(15) yes
C59 C60 H79 120.5 no
C55 C60 H79 120.0 no
C43 C61 C41 126.4(12) yes
C43 C61 C62 116.7(12) yes
C41 C61 C62 116.7(12) yes
C61 C62 C63 121.3(13) yes
C61 C62 C67 121.6(13) yes
C63 C62 C67 117.0(14) yes
C62 C63 C64 119.7(14) yes
C62 C63 H86 120.0 no
C64 C63 H86 120.3 no
C63 C64 C65 121.1(15) yes
C63 C64 H87 118.7 no
C65 C64 H87 120.2 no
C64 C65 C66 120.8(16) yes
C64 C65 H77 118.7 no
C66 C65 H77 120.4 no
C65 C66 C67 118.5(15) yes
C65 C66 H90 121.1 no
C67 C66 H90 120.4 no
C62 C67 C66 122.9(14) yes
C62 C67 H92 118.6 no
C66 C67 H92 118.5 no

loop_
_geom_bond_atom_site_label_1
_geom_bond_atom_site_label_2
_geom_bond_distance
_geom_bond_publ_flag
Al1 O2 1.850(10) yes
Al1 O5 1.968(10) yes
Al1 N20 2.003(11) yes
Al1 N32 2.000(11) yes
Al1 N37 1.987(12) yes
Al1 N42 1.985(11) yes
O2 P3 1.500(9) yes
P3 O4 1.497(9) yes
P3 C8 1.815(15) yes
P3 C14 1.799(15) yes
O5 C6 1.425(16) yes
O5 H111 1.031 no
C6 C7 1.52(2) yes
C6 H97 1.021 no
C6 H98 1.016 no
C7 H103 1.019 no
C7 H104 0.999 no
C7 H105 1.010 no
C8 C9 1.397(19) yes
C8 C13 1.382(19) yes
C9 C10 1.40(2) yes
C9 H78 1.039 no
C10 C11 1.35(2) yes
C10 H81 1.019 no
C11 C12 1.36(2) yes
C11 H91 1.023 no
C12 C13 1.43(2) yes
C12 H108 1.022 no
C13 H93 1.049 no
C14 C15 1.370(19) yes
C14 C19 1.41(2) yes
C15 C16 1.42(2) yes
C15 H84 1.025 no
C16 C17 1.37(2) yes
C16 H101 1.026 no
C17 C18 1.41(2) yes
C17 H85 1.029 no
C18 C19 1.39(2) yes
C18 H89 1.023 no
C19 H102 1.020 no
N20 C21 1.383(15) yes
N20 C24 1.369(16) yes
C21 C22 1.450(17) yes
C21 C54 1.384(17) yes
C22 C23 1.364(17) yes
C22 H68 1.036 no
C23 C24 1.444(17) yes
C23 H72 1.017 no
C24 C25 1.388(17) yes
C25 C26 1.523(17) yes
C25 C33 1.389(17) yes
C26 C27 1.400(18) yes
C26 C31 1.382(17) yes
C27 C28 1.42(2) yes
C27 H80 1.022 no
C28 C29 1.351(19) yes
C28 H99 1.019 no
C29 C30 1.371(19) yes
C29 H96 1.008 no
C30 C31 1.373(19) yes
C30 H88 1.041 no
C31 H75 1.036 no
N32 C33 1.361(15) yes
N32 C36 1.397(15) yes
C33 C34 1.440(18) yes
C34 C35 1.328(18) yes
C34 H73 1.017 no
C35 C36 1.451(18) yes
C35 H74 1.027 no
C36 C46 1.385(17) yes
N37 C38 1.416(16) yes
N37 C41 1.392(15) yes
C38 C39 1.424(17) yes
C38 C46 1.385(17) yes
C39 C40 1.344(17) yes
C39 H71 1.001 no
C40 C41 1.437(17) yes
C40 H70 1.014 no
C41 C61 1.386(17) yes
N42 C43 1.385(15) yes
N42 C53 1.391(16) yes
C43 C44 1.438(17) yes
C43 C61 1.388(17) yes
C44 C45 1.330(17) yes
C44 H69 1.032 no
C45 C53 1.444(18) yes
C45 H76 1.003 no
C46 C47 1.482(18) yes
C47 C48 1.38(2) yes
C47 C52 1.39(2) yes
C48 C49 1.46(2) yes
C48 H109 1.061 no
C49 C50 1.31(2) yes
C49 H94 1.002 no
C50 C51 1.31(2) yes
C50 H106 1.043 no
C51 C52 1.44(2) yes
C51 H100 1.016 no
C52 H107 1.023 no
C53 C54 1.416(17) yes
C54 C55 1.490(17) yes
C55 C56 1.380(18) yes
C55 C60 1.380(18) yes
C56 C57 1.402(19) yes
C56 H83 1.039 no
C57 C58 1.35(2) yes
C57 H110 1.016 no
C58 C59 1.36(2) yes
C58 H95 1.019 no
C59 C60 1.42(2) yes
C59 H82 1.038 no
C60 H79 1.023 no
C61 C62 1.502(18) yes
C62 C63 1.416(18) yes
C62 C67 1.394(18) yes
C63 C64 1.397(19) yes
C63 H86 1.035 no
C64 C65 1.36(2) yes
C64 H87 1.033 no
C65 C66 1.39(2) yes
C65 H77 1.009 no
C66 C67 1.385(19) yes
C66 H90 1.023 no
C67 H92 1.031 no

loop_
_geom_hbond_atom_site_label_D
_geom_hbond_atom_site_label_H
_geom_hbond_atom_site_label_A
_geom_hbond_site_symmetry_A
_geom_hbond_angle_DHA
_geom_hbond_distance_DH
_geom_hbond_distance_HA
_geom_hbond_distance_DA
_geom_hbond_publ_flag
O5 H111 O4 4_554 147.1 1.031 1.594 2.523 yes
